data_7219382
loop_
_publ_author_name
'huang, shaofeng'
'zhao, hua'
'Li, Xiaoyan'
'wang, lin'
'Sun, Hongjian'

_publ_section_title
;
 Synthesis of [POCOP]-Pincer Iron and Cobalt Complexes via Csp3-H
 Activation and Catalytic Application of Iron Hydride in Hydrosilylation
 Reactions
;
_journal_name_full 'RSC Adv.'
_journal_paper_doi 10.1039/C5RA00072F
_journal_year 2015
_chemical_formula_sum 'C56 H70 Fe I O2 P3'
_chemical_formula_weight 1050.78
_chemical_name_systematic
; 
 ? 
;
_space_group_IT_number 14
_symmetry_cell_setting monoclinic
_symmetry_space_group_name_Hall '-P 2yn'
_symmetry_space_group_name_H-M 'P 1 21/n 1'
_atom_sites_solution_hydrogens geom
_atom_sites_solution_primary direct
_atom_sites_solution_secondary difmap
_audit_creation_method SHELXL-97
_audit_update_record
;
2014-01-09 deposited with the CCDC.
2015-01-23 downloaded from the CCDC.
;
_cell_angle_alpha 90.00
_cell_angle_beta 97.19(3)
_cell_angle_gamma 90.00
_cell_formula_units_Z 4
_cell_length_a 16.196(3)
_cell_length_b 12.997(3)
_cell_length_c 30.608(6)
_cell_measurement_temperature 153(2)
_cell_volume 6392(2)
_computing_cell_refinement 'Bruker XSCANS'
_computing_data_collection 'Bruker XSCANS'
_computing_data_reduction 'Bruker SHELXTL'
_computing_molecular_graphics 'Bruker SHELXTL'
_computing_publication_material 'Bruker SHELXTL'
_computing_structure_refinement 'SHELXL-97 (Sheldrick, 1997)'
_computing_structure_solution 'SHELXS-97 (Sheldrick, 1990)'
_diffrn_ambient_temperature 153(2)
_diffrn_measured_fraction_theta_full 0.997
_diffrn_measured_fraction_theta_max 0.997
_diffrn_measurement_device_type 'Bruker P4'
_diffrn_measurement_method '\w scans'
_diffrn_radiation_monochromator graphite
_diffrn_radiation_source 'fine-focus sealed tube'
_diffrn_radiation_type MoK\a
_diffrn_radiation_wavelength 0.71073
_diffrn_reflns_av_R_equivalents 0.0939
_diffrn_reflns_av_sigmaI/netI 0.1171
_diffrn_reflns_limit_h_max 19
_diffrn_reflns_limit_h_min -16
_diffrn_reflns_limit_k_max 15
_diffrn_reflns_limit_k_min -12
_diffrn_reflns_limit_l_max 35
_diffrn_reflns_limit_l_min -36
_diffrn_reflns_number 31275
_diffrn_reflns_theta_full 25.00
_diffrn_reflns_theta_max 25.00
_diffrn_reflns_theta_min 2.02
_exptl_absorpt_coefficient_mu 0.826
_exptl_absorpt_correction_type none
_exptl_crystal_density_diffrn 1.092
_exptl_crystal_density_method 'not measured'
_exptl_crystal_F_000 2184
_platon_squeeze_details ' '
_refine_diff_density_max 1.102
_refine_diff_density_min -0.464
_refine_diff_density_rms 0.116
_refine_ls_extinction_method none
_refine_ls_goodness_of_fit_ref 0.981
_refine_ls_hydrogen_treatment mixed
_refine_ls_matrix_type full
_refine_ls_number_parameters 631
_refine_ls_number_reflns 11240
_refine_ls_number_restraints 87
_refine_ls_restrained_S_all 0.979
_refine_ls_R_factor_all 0.1927
_refine_ls_R_factor_gt 0.0847
_refine_ls_shift/su_max 0.000
_refine_ls_shift/su_mean 0.000
_refine_ls_structure_factor_coef Fsqd
_refine_ls_weighting_details 'calc w=1/[\s^2^(Fo^2^)+(0.1575P)^2^+0.0000P] where P=(Fo^2^+2Fc^2^)/3'
_refine_ls_weighting_scheme calc
_refine_ls_wR_factor_gt 0.2272
_refine_ls_wR_factor_ref 0.3013
_reflns_number_gt 4591
_reflns_number_total 11240
_reflns_threshold_expression >2sigma(I)
_cod_data_source_file c5ra00072f2.cif
_cod_data_source_block t
_cod_depositor_comments
;
The following automatic conversions were performed:

'_symmetry_cell_setting' value 'Monoclinic' changed to 'monoclinic'
according to
/usr/data/users/saulius/crontab/automatic-downloads/rss-feeds/RSC/lib/dictionaries/cif_core.dic
dictionary named 'cif_core.dic' version 2.4.2 from 2011-04-26.

Automatic conversion script
Id: cif_fix_values 3008 2015-01-20 13:52:24Z robertas 
;
_cod_original_sg_symbol_H-M 'P2(1)/n  '
_cod_database_code 7219382

loop_
_symmetry_equiv_pos_as_xyz
'x, y, z'
'-x+1/2, y+1/2, -z+1/2'
'-x, -y, -z'
'x-1/2, -y-1/2, z-1/2'

loop_
_atom_site_label
_atom_site_type_symbol
_atom_site_fract_x
_atom_site_fract_y
_atom_site_fract_z
_atom_site_U_iso_or_equiv
_atom_site_adp_type
_atom_site_occupancy
_atom_site_symmetry_multiplicity
_atom_site_calc_flag
_atom_site_refinement_flags
C1 C 0.5897(6) 0.0439(7) 0.1226(3) 0.070(2) Uani 1 1 d .
C2 C 0.6252(6) 0.0957(8) 0.0897(3) 0.086(3) Uani 1 1 d .
H2 H 0.6018 0.1565 0.0778 0.104 Uiso 1 1 calc R
C3 C 0.6967(7) 0.0545(10) 0.0748(4) 0.102(4) Uani 1 1 d .
H3 H 0.7220 0.0880 0.0531 0.122 Uiso 1 1 calc R
C4 C 0.7290(7) -0.0378(11) 0.0930(4) 0.100(4) Uani 1 1 d .
H4 H 0.7767 -0.0650 0.0834 0.120 Uiso 1 1 calc R
C5 C 0.6934(7) -0.0882(9) 0.1239(4) 0.095(3) Uani 1 1 d .
H5 H 0.7151 -0.1508 0.1347 0.114 Uiso 1 1 calc R
C6 C 0.6250(6) -0.0473(8) 0.1396(3) 0.079(3) Uani 1 1 d .
H6 H 0.6019 -0.0810 0.1620 0.094 Uiso 1 1 calc R
C7 C 0.4176(6) 0.0058(7) 0.1281(3) 0.065(2) Uani 1 1 d .
C8 C 0.4220(7) -0.0655(7) 0.0948(3) 0.082(3) Uani 1 1 d .
H8 H 0.4697 -0.0670 0.0808 0.099 Uiso 1 1 calc R
C9 C 0.3605(8) -0.1330(9) 0.0818(4) 0.113(4) Uani 1 1 d .
H9 H 0.3662 -0.1806 0.0597 0.136 Uiso 1 1 calc R
C10 C 0.2894(9) -0.1300(10) 0.1019(5) 0.126(4) Uani 1 1 d .
H10 H 0.2462 -0.1757 0.0933 0.151 Uiso 1 1 calc R
C11 C 0.2817(7) -0.0599(10) 0.1346(5) 0.112(4) Uani 1 1 d .
H11 H 0.2331 -0.0568 0.1478 0.134 Uiso 1 1 calc R
C12 C 0.3472(7) 0.0063(8) 0.1477(3) 0.087(3) Uani 1 1 d .
H12 H 0.3427 0.0522 0.1706 0.104 Uiso 1 1 calc R
C13 C 0.5092(7) 0.1815(8) 0.3321(3) 0.084(3) Uani 1 1 d .
C14 C 0.5847(9) 0.1351(10) 0.3405(4) 0.125(4) Uani 1 1 d .
H14 H 0.6090 0.1061 0.3174 0.150 Uiso 1 1 calc R
C15 C 0.6261(11) 0.1306(14) 0.3829(5) 0.173(7) Uani 1 1 d .
H15 H 0.6798 0.1042 0.3875 0.207 Uiso 1 1 calc R
C16 C 0.5908(12) 0.1629(15) 0.4170(5) 0.161(6) Uani 1 1 d .
H16 H 0.6177 0.1532 0.4454 0.193 Uiso 1 1 calc R
C17 C 0.5155(12) 0.2104(13) 0.4108(4) 0.149(6) Uani 1 1 d .
H17 H 0.4927 0.2368 0.4348 0.179 Uiso 1 1 calc R
C18 C 0.4720(8) 0.2200(10) 0.3685(3) 0.111(4) Uani 1 1 d .
H18 H 0.4198 0.2509 0.3643 0.133 Uiso 1 1 calc R
C19 C 0.3254(8) 0.0715(11) 0.2809(4) 0.116(4) Uani 1 1 d .
H19 H 0.3628 0.0189 0.2771 0.139 Uiso 1 1 calc R
C20 C 0.3514(7) 0.1699(9) 0.2821(3) 0.080(3) Uani 1 1 d .
C21 C 0.2928(8) 0.2425(11) 0.2849(4) 0.113(4) Uani 1 1 d .
H21 H 0.3076 0.3114 0.2838 0.135 Uiso 1 1 calc R
C22 C 0.2083(8) 0.2167(15) 0.2896(4) 0.129(5) Uani 1 1 d .
H22 H 0.1694 0.2677 0.2931 0.155 Uiso 1 1 calc R
C23 C 0.1876(10) 0.1208(17) 0.2889(5) 0.134(5) Uani 1 1 d .
H23 H 0.1325 0.1033 0.2910 0.161 Uiso 1 1 calc R
C24 C 0.2417(11) 0.0472(14) 0.2854(6) 0.156(6) Uani 1 1 d .
H24 H 0.2251 -0.0212 0.2859 0.187 Uiso 1 1 calc R
C25 C 0.4130(5) 0.2590(6) 0.1887(2) 0.058(2) Uani 1 1 d .
H25 H 0.3698 0.2558 0.2084 0.070 Uiso 1 1 calc R
C26 C 0.3662(5) 0.2619(6) 0.1429(2) 0.059(2) Uani 1 1 d .
C27 C 0.2845(6) 0.2973(7) 0.1372(3) 0.075(2) Uani 1 1 d .
H27 H 0.2602 0.3126 0.1624 0.091 Uiso 1 1 calc R
C28 C 0.2370(6) 0.3116(8) 0.0972(3) 0.079(3) Uani 1 1 d .
C29 C 0.2749(6) 0.2923(7) 0.0606(3) 0.075(3) Uani 1 1 d .
H29 H 0.2453 0.3057 0.0332 0.090 Uiso 1 1 calc R
C30 C 0.3570(6) 0.2530(6) 0.0623(3) 0.072(2) Uani 1 1 d .
C31 C 0.3990(5) 0.2376(6) 0.1047(3) 0.060(2) Uani 1 1 d .
C32 C 0.3967(7) 0.2363(8) 0.0197(3) 0.083(3) Uani 1 1 d .
C33 C 0.4201(7) 0.1220(7) 0.0139(3) 0.094(3) Uani 1 1 d .
H33A H 0.4613 0.1017 0.0377 0.141 Uiso 1 1 calc R
H33B H 0.4420 0.1135 -0.0136 0.141 Uiso 1 1 calc R
H33C H 0.3714 0.0799 0.0141 0.141 Uiso 1 1 calc R
C34 C 0.4739(7) 0.3051(8) 0.0203(3) 0.100(3) Uani 1 1 d .
H34A H 0.4571 0.3759 0.0185 0.151 Uiso 1 1 calc R
H34B H 0.5026 0.2884 -0.0044 0.151 Uiso 1 1 calc R
H34C H 0.5103 0.2939 0.0471 0.151 Uiso 1 1 calc R
C35 C 0.3365(7) 0.2637(8) -0.0217(3) 0.097(3) Uani 1 1 d .
H35A H 0.2835 0.2321 -0.0199 0.146 Uiso 1 1 calc R
H35B H 0.3588 0.2390 -0.0474 0.146 Uiso 1 1 calc R
H35C H 0.3299 0.3370 -0.0235 0.146 Uiso 1 1 calc R
C37 C 0.4738(5) 0.3925(7) 0.2441(3) 0.065(2) Uani 1 1 d .
C38 C 0.4601(5) 0.3582(6) 0.2009(2) 0.057(2) Uani 1 1 d .
C39 C 0.4884(5) 0.4202(7) 0.1694(3) 0.061(2) Uani 1 1 d .
H39 H 0.4813 0.3978 0.1403 0.073 Uiso 1 1 calc R
C40 C 0.5267(5) 0.5137(7) 0.1788(3) 0.065(2) Uani 1 1 d .
C41 C 0.5546(6) 0.5801(7) 0.1428(3) 0.079(3) Uani 1 1 d .
C42 C 0.5341(5) 0.5450(7) 0.2217(3) 0.068(2) Uani 1 1 d .
H42 H 0.5586 0.6086 0.2287 0.081 Uiso 1 1 calc R
C43 C 0.5075(5) 0.4882(7) 0.2556(3) 0.062(2) Uani 1 1 d .
C44 C 0.4260(7) 0.5256(8) 0.3201(3) 0.099(3) Uani 1 1 d .
H44A H 0.3850 0.5565 0.2987 0.149 Uiso 1 1 calc R
H44B H 0.4277 0.5619 0.3475 0.149 Uiso 1 1 calc R
H44C H 0.4117 0.4550 0.3243 0.149 Uiso 1 1 calc R
C45 C 0.5756(7) 0.4724(10) 0.3352(3) 0.118(4) Uani 1 1 d .
H45A H 0.5536 0.4060 0.3412 0.177 Uiso 1 1 calc R
H45B H 0.5873 0.5101 0.3622 0.177 Uiso 1 1 calc R
H45C H 0.6260 0.4639 0.3221 0.177 Uiso 1 1 calc R
C46 C 0.5389(7) 0.6484(8) 0.3057(4) 0.103(3) Uani 1 1 d .
H46A H 0.5935 0.6550 0.2968 0.155 Uiso 1 1 calc R
H46B H 0.5397 0.6735 0.3352 0.155 Uiso 1 1 calc R
H46C H 0.5000 0.6879 0.2862 0.155 Uiso 1 1 calc R
C47 C 0.5120(6) 0.5313(8) 0.3036(3) 0.082(3) Uani 1 1 d .
C48 C 0.7212(7) 0.1064(10) 0.2321(4) 0.119(4) Uani 1 1 d .
H48A H 0.7762 0.1350 0.2345 0.179 Uiso 1 1 calc R
H48B H 0.7139 0.0585 0.2080 0.179 Uiso 1 1 calc R
H48C H 0.7138 0.0713 0.2589 0.179 Uiso 1 1 calc R
C49 C 0.6799(7) 0.2998(9) 0.2659(4) 0.116(4) Uani 1 1 d .
H49A H 0.6667 0.2737 0.2935 0.174 Uiso 1 1 calc R
H49B H 0.6528 0.3648 0.2598 0.174 Uiso 1 1 calc R
H49C H 0.7391 0.3087 0.2673 0.174 Uiso 1 1 calc R
C50 C 0.6815(7) 0.2731(9) 0.1748(4) 0.109(4) Uani 1 1 d .
H50A H 0.7410 0.2796 0.1799 0.164 Uiso 1 1 calc R
H50B H 0.6569 0.3402 0.1711 0.164 Uiso 1 1 calc R
H50C H 0.6660 0.2329 0.1488 0.164 Uiso 1 1 calc R
C51 C 0.1491(8) 0.3513(13) 0.0931(4) 0.130(5) Uani 1 1 d .
C52 C 0.140(3) 0.446(3) 0.0547(9) 0.190(7) Uani 0.30 1 d PDU
H52A H 0.1478 0.4209 0.0259 0.285 Uiso 0.30 1 d PR
H52B H 0.0868 0.4780 0.0536 0.285 Uiso 0.30 1 d PR
H52C H 0.1830 0.4954 0.0640 0.285 Uiso 0.30 1 d PR
C52A C 0.1615(12) 0.4811(17) 0.1010(7) 0.191(7) Uani 0.70 1 d PDU
H52D H 0.1809 0.5129 0.0759 0.286 Uiso 0.70 1 d PR
H52F H 0.1092 0.5110 0.1058 0.286 Uiso 0.70 1 d PR
H52G H 0.2014 0.4918 0.1265 0.286 Uiso 0.70 1 d PR
C53 C 0.129(3) 0.429(3) 0.1395(10) 0.187(7) Uani 0.30 1 d PDU
H53A H 0.1098 0.3873 0.1619 0.281 Uiso 0.30 1 d PR
H52H H 0.1804 0.4618 0.1510 0.281 Uiso 0.30 1 d PR
H52I H 0.0882 0.4810 0.1303 0.281 Uiso 0.30 1 d PR
C53A C 0.1016(12) 0.323(2) 0.1314(6) 0.182(7) Uani 0.70 1 d PDU
H53D H 0.0799 0.2542 0.1288 0.273 Uiso 0.70 1 d PR
H53B H 0.1393 0.3289 0.1581 0.273 Uiso 0.70 1 d PR
H53C H 0.0565 0.3707 0.1321 0.273 Uiso 0.70 1 d PR
C54 C 0.090(3) 0.267(2) 0.0865(10) 0.186(7) Uani 0.30 1 d PDU
H54A H 0.1004 0.2255 0.0616 0.279 Uiso 0.30 1 d PR
H53E H 0.0950 0.2242 0.1124 0.279 Uiso 0.30 1 d PR
H54B H 0.0354 0.2953 0.0813 0.279 Uiso 0.30 1 d PR
C54A C 0.1022(12) 0.343(2) 0.0500(5) 0.188(7) Uani 0.70 1 d PDU
H54D H 0.1260 0.2919 0.0325 0.282 Uiso 0.70 1 d PR
H54C H 0.0449 0.3262 0.0517 0.282 Uiso 0.70 1 d PR
H52E H 0.1057 0.4092 0.0366 0.282 Uiso 0.70 1 d PR
C55 C 0.5496(13) 0.5258(13) 0.0969(5) 0.128(4) Uani 0.70 1 d PDU
H55A H 0.4938 0.5279 0.0820 0.192 Uiso 0.70 1 d PR
H55B H 0.5863 0.5601 0.0794 0.192 Uiso 0.70 1 d PR
H55C H 0.5668 0.4556 0.1015 0.192 Uiso 0.70 1 d PR
C55A C 0.6330(17) 0.522(2) 0.1236(9) 0.130(4) Uani 0.30 1 d PDU
H55F H 0.6460 0.4581 0.1383 0.195 Uiso 0.30 1 d PR
H55D H 0.6189 0.5104 0.0926 0.195 Uiso 0.30 1 d PR
H55G H 0.6804 0.5672 0.1283 0.195 Uiso 0.30 1 d PR
C56 C 0.6462(12) 0.6093(15) 0.1559(6) 0.131(4) Uani 0.70 1 d PDU
H56A H 0.6501 0.6636 0.1773 0.196 Uiso 0.70 1 d PR
H55H H 0.6764 0.5503 0.1682 0.196 Uiso 0.70 1 d PR
H55I H 0.6695 0.6319 0.1302 0.196 Uiso 0.70 1 d PR
C56A C 0.5850(14) 0.692(2) 0.1640(10) 0.132(4) Uani 0.30 1 d PDU
H56C H 0.5395 0.7252 0.1758 0.198 Uiso 0.30 1 d PR
H56B H 0.6308 0.6844 0.1869 0.198 Uiso 0.30 1 d PR
H56D H 0.6021 0.7341 0.1409 0.198 Uiso 0.30 1 d PR
C57 C 0.5019(13) 0.6821(14) 0.1366(6) 0.133(4) Uani 0.70 1 d PDU
H57A H 0.4605 0.6812 0.1565 0.199 Uiso 0.70 1 d PR
H56E H 0.5368 0.7415 0.1425 0.199 Uiso 0.70 1 d PR
H57B H 0.4753 0.6847 0.1068 0.199 Uiso 0.70 1 d PR
C57A C 0.4781(17) 0.590(2) 0.1080(10) 0.132(4) Uani 0.30 1 d PDU
H57C H 0.4321 0.6216 0.1199 0.198 Uiso 0.30 1 d PR
H57D H 0.4940 0.6322 0.0846 0.198 Uiso 0.30 1 d PR
H55E H 0.4618 0.5233 0.0966 0.198 Uiso 0.30 1 d PR
Fe1 Fe 0.50178(8) 0.14967(9) 0.21348(4) 0.0653(4) Uani 1 1 d .
I1 I 0.52095(6) -0.04504(6) 0.24369(3) 0.1156(4) Uani 1 1 d .
O1 O 0.4782(4) 0.1932(4) 0.10770(16) 0.0637(15) Uani 1 1 d .
O2 O 0.4506(3) 0.3282(4) 0.27798(16) 0.0698(16) Uani 1 1 d .
P1 P 0.49903(15) 0.09885(18) 0.14496(7) 0.0642(6) Uani 1 1 d .
P2 P 0.45836(15) 0.20287(19) 0.27635(7) 0.0685(7) Uani 1 1 d .
P3 P 0.64453(15) 0.2094(2) 0.22228(8) 0.0759(7) Uani 1 1 d .

loop_
_atom_site_aniso_label
_atom_site_aniso_U_11
_atom_site_aniso_U_22
_atom_site_aniso_U_33
_atom_site_aniso_U_23
_atom_site_aniso_U_13
_atom_site_aniso_U_12
C1 0.082(6) 0.079(7) 0.052(5) -0.019(5) 0.021(5) -0.015(5)
C2 0.091(7) 0.081(7) 0.093(7) -0.003(6) 0.038(6) -0.006(6)
C3 0.091(8) 0.125(11) 0.097(8) -0.019(8) 0.043(7) -0.017(7)
C4 0.082(8) 0.120(11) 0.099(9) -0.044(8) 0.016(7) 0.010(7)
C5 0.089(8) 0.097(8) 0.098(8) -0.017(7) 0.009(7) 0.009(7)
C6 0.079(7) 0.073(7) 0.081(6) 0.001(5) -0.001(5) 0.008(5)
C7 0.083(6) 0.052(5) 0.062(5) 0.004(4) 0.015(5) -0.006(5)
C8 0.085(7) 0.072(7) 0.091(7) -0.007(6) 0.013(6) -0.011(6)
C9 0.101(9) 0.112(10) 0.125(10) -0.040(8) 0.008(8) -0.013(8)
C10 0.109(11) 0.104(10) 0.159(13) -0.021(9) -0.003(9) -0.032(8)
C11 0.089(8) 0.097(9) 0.155(12) 0.002(8) 0.036(8) -0.021(7)
C12 0.103(8) 0.064(6) 0.098(7) 0.003(5) 0.037(6) -0.011(6)
C13 0.093(7) 0.111(8) 0.047(5) 0.006(5) 0.004(5) -0.019(6)
C14 0.126(10) 0.174(13) 0.075(8) 0.038(8) 0.008(7) 0.027(9)
C15 0.178(15) 0.26(2) 0.073(9) 0.015(11) -0.007(10) 0.078(14)
C16 0.169(15) 0.24(2) 0.068(9) 0.025(11) -0.008(10) 0.013(14)
C17 0.193(16) 0.201(16) 0.055(8) -0.020(8) 0.021(9) -0.012(13)
C18 0.114(9) 0.163(11) 0.056(6) -0.002(7) 0.011(6) -0.014(8)
C19 0.112(10) 0.119(11) 0.118(10) 0.038(8) 0.020(7) -0.025(8)
C20 0.106(8) 0.090(8) 0.050(5) 0.004(5) 0.030(5) -0.014(7)
C21 0.105(9) 0.139(11) 0.102(9) -0.049(8) 0.041(7) -0.048(8)
C22 0.091(10) 0.180(15) 0.119(10) -0.043(10) 0.026(7) -0.032(10)
C23 0.087(10) 0.174(17) 0.142(12) 0.003(12) 0.017(9) -0.034(12)
C24 0.117(13) 0.148(15) 0.199(17) 0.065(12) 0.009(12) -0.050(11)
C25 0.059(5) 0.072(6) 0.045(4) -0.001(4) 0.012(4) -0.004(4)
C26 0.070(6) 0.059(5) 0.048(5) -0.008(4) 0.014(4) -0.009(4)
C27 0.083(7) 0.082(7) 0.062(6) 0.001(5) 0.014(5) 0.002(5)
C28 0.066(6) 0.118(8) 0.051(5) 0.019(5) 0.004(5) 0.012(5)
C29 0.091(7) 0.085(7) 0.048(5) 0.001(4) 0.003(5) 0.002(6)
C30 0.104(8) 0.061(6) 0.051(5) -0.004(4) 0.011(5) -0.009(5)
C31 0.068(6) 0.055(5) 0.056(5) 0.000(4) 0.009(4) 0.001(4)
C32 0.112(8) 0.092(8) 0.046(5) -0.002(5) 0.012(5) -0.006(6)
C33 0.137(9) 0.090(8) 0.062(6) -0.011(5) 0.035(6) 0.007(6)
C34 0.136(9) 0.101(8) 0.072(7) 0.004(6) 0.040(6) -0.010(7)
C35 0.130(9) 0.113(8) 0.051(6) -0.002(5) 0.017(6) -0.004(7)
C37 0.067(5) 0.080(7) 0.048(5) 0.001(4) 0.014(4) -0.001(5)
C38 0.058(5) 0.067(5) 0.046(4) 0.002(4) 0.008(4) -0.002(4)
C39 0.063(5) 0.073(6) 0.049(5) 0.002(4) 0.011(4) 0.007(5)
C40 0.067(6) 0.054(6) 0.074(6) 0.000(5) 0.011(5) -0.004(5)
C41 0.087(7) 0.066(6) 0.084(7) 0.003(5) 0.012(5) -0.020(5)
C42 0.064(5) 0.069(6) 0.070(6) -0.015(5) 0.007(5) -0.012(4)
C43 0.057(5) 0.067(6) 0.064(5) -0.013(5) 0.013(4) -0.005(4)
C44 0.107(8) 0.117(9) 0.077(6) -0.034(6) 0.029(6) -0.005(7)
C45 0.109(9) 0.176(12) 0.067(7) -0.041(7) 0.004(6) -0.015(8)
C46 0.116(8) 0.095(8) 0.103(8) -0.045(6) 0.034(7) -0.017(7)
C47 0.071(6) 0.109(9) 0.066(6) -0.017(5) 0.012(5) -0.002(6)
C48 0.097(8) 0.139(10) 0.122(10) -0.017(8) 0.011(7) 0.038(7)
C49 0.104(8) 0.131(10) 0.114(9) -0.051(8) 0.015(7) -0.009(7)
C50 0.100(8) 0.129(9) 0.100(8) -0.002(7) 0.015(6) -0.033(7)
C51 0.099(9) 0.206(15) 0.078(8) 0.009(9) -0.019(7) 0.019(9)
C52 0.111(10) 0.32(2) 0.141(10) 0.049(13) 0.007(9) 0.066(12)
C52A 0.114(10) 0.32(2) 0.142(10) 0.048(13) 0.011(9) 0.066(11)
C53 0.107(10) 0.31(2) 0.140(10) 0.049(13) 0.015(9) 0.066(12)
C53A 0.099(9) 0.31(2) 0.136(10) 0.052(13) 0.016(8) 0.065(11)
C54 0.102(10) 0.32(2) 0.139(10) 0.052(13) 0.011(9) 0.064(11)
C54A 0.105(10) 0.32(2) 0.139(10) 0.050(13) 0.006(9) 0.065(11)
C55 0.179(11) 0.116(9) 0.097(8) 0.042(7) 0.047(7) -0.025(8)
C55A 0.177(11) 0.119(9) 0.102(8) 0.042(7) 0.049(8) -0.026(8)
C56 0.174(11) 0.123(9) 0.104(8) 0.041(7) 0.048(7) -0.028(8)
C56A 0.178(11) 0.122(9) 0.104(8) 0.044(7) 0.045(8) -0.025(8)
C57 0.180(11) 0.121(9) 0.105(8) 0.043(7) 0.043(7) -0.022(8)
C57A 0.180(11) 0.120(9) 0.102(8) 0.043(7) 0.044(8) -0.024(8)
Fe1 0.0783(9) 0.0708(9) 0.0484(7) 0.0028(6) 0.0145(6) -0.0022(7)
I1 0.1715(9) 0.0862(6) 0.0939(6) 0.0259(4) 0.0358(5) 0.0098(5)
O1 0.086(4) 0.062(3) 0.047(3) -0.001(3) 0.023(3) -0.001(3)
O2 0.080(4) 0.087(4) 0.045(3) -0.008(3) 0.018(3) -0.011(3)
P1 0.0781(15) 0.0628(14) 0.0544(13) -0.0020(11) 0.0190(11) -0.0053(12)
P2 0.0763(16) 0.0851(18) 0.0455(12) 0.0028(12) 0.0133(11) -0.0100(13)
P3 0.0726(16) 0.0908(19) 0.0645(15) -0.0102(13) 0.0088(12) 0.0030(14)

loop_
_atom_type_symbol
_atom_type_description
_atom_type_scat_dispersion_real
_atom_type_scat_dispersion_imag
_atom_type_scat_source
C C 0.0033 0.0016 'International Tables Vol C Tables 4.2.6.8 and 6.1.1.4'
H H 0.0000 0.0000 'International Tables Vol C Tables 4.2.6.8 and 6.1.1.4'
Fe Fe 0.3463 0.8444 'International Tables Vol C Tables 4.2.6.8 and 6.1.1.4'
I I -0.4742 1.8119 'International Tables Vol C Tables 4.2.6.8 and 6.1.1.4'
O O 0.0106 0.0060 'International Tables Vol C Tables 4.2.6.8 and 6.1.1.4'
P P 0.1023 0.0942 'International Tables Vol C Tables 4.2.6.8 and 6.1.1.4'

loop_
_geom_angle_atom_site_label_1
_geom_angle_atom_site_label_2
_geom_angle_atom_site_label_3
_geom_angle
C6 C1 C2 119.7(9)
C6 C1 P1 120.1(7)
C2 C1 P1 120.2(8)
C1 C2 C3 118.9(10)
C4 C3 C2 118.8(10)
C5 C4 C3 122.0(11)
C4 C5 C6 119.8(11)
C5 C6 C1 120.8(10)
C12 C7 C8 117.0(9)
C12 C7 P1 119.5(7)
C8 C7 P1 123.5(7)
C9 C8 C7 123.2(10)
C8 C9 C10 118.6(11)
C11 C10 C9 120.3(11)
C10 C11 C12 119.2(11)
C7 C12 C11 121.6(10)
C14 C13 C18 117.9(10)
C14 C13 P2 122.3(8)
C18 C13 P2 119.7(9)
C13 C14 C15 120.8(13)
C16 C15 C14 121.5(15)
C15 C16 C17 120.3(14)
C16 C17 C18 120.6(14)
C17 C18 C13 118.7(13)
C20 C19 C24 120.7(14)
C19 C20 C21 116.5(11)
C19 C20 P2 121.4(10)
C21 C20 P2 122.0(9)
C20 C21 C22 122.1(13)
C23 C22 C21 118.3(15)
C22 C23 C24 122.1(16)
C23 C24 C19 120.3(15)
C26 C25 C38 112.6(6)
C26 C25 Fe1 126.6(6)
C38 C25 Fe1 100.7(5)
C31 C26 C27 115.5(8)
C31 C26 C25 125.4(8)
C27 C26 C25 119.0(7)
C28 C27 C26 125.0(8)
C29 C28 C27 116.5(9)
C29 C28 C51 120.9(9)
C27 C28 C51 122.6(9)
C28 C29 C30 123.5(8)
C31 C30 C29 115.4(8)
C31 C30 C32 123.8(9)
C29 C30 C32 120.6(8)
C26 C31 O1 119.0(7)
C26 C31 C30 123.9(8)
O1 C31 C30 117.1(7)
C34 C32 C30 109.5(8)
C34 C32 C35 107.8(8)
C30 C32 C35 112.0(9)
C34 C32 C33 110.5(9)
C30 C32 C33 111.5(7)
C35 C32 C33 105.4(8)
C38 C37 C43 122.9(8)
C38 C37 O2 118.9(8)
C43 C37 O2 118.2(7)
C39 C38 C37 116.8(8)
C39 C38 C25 121.6(7)
C37 C38 C25 121.5(7)
C38 C39 C40 123.4(8)
C42 C40 C39 116.5(8)
C42 C40 C41 122.2(8)
C39 C40 C41 121.2(8)
C40 C41 C56 108.4(9)
C40 C41 C57A 105.4(14)
C56 C41 C57A 146.2(15)
C40 C41 C55 114.2(9)
C56 C41 C55 106.7(11)
C57A C41 C55 57.9(7)
C40 C41 C57 111.0(9)
C56 C41 C57 108.3(11)
C57A C41 C57 57.8(7)
C55 C41 C57 107.8(11)
C40 C41 C55A 108.3(13)
C56 C41 C55A 56.1(7)
C57A C41 C55A 112.6(11)
C55 C41 C55A 55.3(7)
C57 C41 C55A 140.6(14)
C40 C41 C56A 108.6(14)
C56 C41 C56A 56.4(7)
C57A C41 C56A 111.9(11)
C55 C41 C56A 137.2(14)
C57 C41 C56A 55.4(7)
C55A C41 C56A 109.8(11)
C40 C42 C43 124.3(8)
C42 C43 C37 115.9(7)
C42 C43 C47 122.0(8)
C37 C43 C47 122.0(8)
C45 C47 C44 109.6(9)
C45 C47 C43 111.2(8)
C44 C47 C43 110.7(7)
C45 C47 C46 107.2(9)
C44 C47 C46 106.9(8)
C43 C47 C46 111.1(8)
C54A C51 C54 63.5(11)
C54A C51 C28 115.6(12)
C54 C51 C28 110(2)
C54A C51 C53A 115.3(12)
C54 C51 C53A 62.6(11)
C28 C51 C53A 114.6(11)
C54A C51 C52 55.4(9)
C54 C51 C52 117.2(17)
C28 C51 C52 107.5(19)
C53A C51 C52 134.6(19)
C54A C51 C52A 104.1(12)
C54 C51 C52A 146(2)
C28 C51 C52A 103.5(12)
C53A C51 C52A 101.1(11)
C52 C51 C52A 51.7(9)
C54A C51 C53 129.6(19)
C54 C51 C53 110.9(17)
C28 C51 C53 112.9(18)
C53A C51 C53 51.3(8)
C52 C51 C53 97.5(17)
C52A C51 C53 50.7(8)
C54A C52 C52A 114.5(17)
C54A C52 C51 53.6(12)
C52A C52 C51 64.6(13)
C52 C52A C53 123.2(16)
C52 C52A C51 63.6(12)
C53 C52A C51 67.9(11)
C53A C53 C52A 114.7(17)
C53A C53 C51 54.4(11)
C52A C53 C51 61.4(12)
C53 C53A C51 74.3(13)
C53 C53A C54 126.6(14)
C51 C53A C54 56.4(14)
C51 C54 C54A 57.9(12)
C51 C54 C53A 61.0(13)
C54A C54 C53A 109.4(16)
C51 C54A C52 71.0(14)
C51 C54A C54 58.6(14)
C52 C54A C54 127.5(15)
C55A C55 C57A 124(2)
C55A C55 C41 65.1(14)
C57A C55 C41 60.1(14)
C55 C55A C56 113(2)
C55 C55A C41 59.6(12)
C56 C55A C41 58.3(12)
C55A C56 C56A 127(2)
C55A C56 C41 65.6(15)
C56A C56 C41 65.6(15)
C57 C56A C56 114(2)
C57 C56A C41 59.8(13)
C56 C56A C41 58.0(12)
C56A C57 C57A 123(2)
C56A C57 C41 64.8(15)
C57A C57 C41 59.8(14)
C55 C57A C57 115(2)
C55 C57A C41 61.9(13)
C57 C57A C41 62.4(13)
C25 Fe1 P1 85.8(2)
C25 Fe1 P2 80.0(2)
P1 Fe1 P2 160.64(11)
C25 Fe1 P3 115.2(2)
P1 Fe1 P3 96.17(9)
P2 Fe1 P3 101.76(10)
C25 Fe1 I1 143.6(2)
P1 Fe1 I1 91.89(8)
P2 Fe1 I1 91.73(8)
P3 Fe1 I1 101.25(8)
C31 O1 P1 116.8(5)
C37 O2 P2 122.4(5)
O1 P1 C7 102.5(3)
O1 P1 C1 97.6(4)
C7 P1 C1 102.8(4)
O1 P1 Fe1 114.1(2)
C7 P1 Fe1 113.5(3)
C1 P1 Fe1 123.4(3)
O2 P2 C20 98.9(4)
O2 P2 C13 98.7(4)
C20 P2 C13 101.4(4)
O2 P2 Fe1 111.5(2)
C20 P2 Fe1 114.6(3)
C13 P2 Fe1 127.2(4)
C49 P3 C48 102.0(6)
C49 P3 C50 100.6(6)
C48 P3 C50 100.3(6)
C49 P3 Fe1 119.9(4)
C48 P3 Fe1 113.8(4)
C50 P3 Fe1 117.3(4)

loop_
_geom_bond_atom_site_label_1
_geom_bond_atom_site_label_2
_geom_bond_distance
C1 C6 1.389(12)
C1 C2 1.394(12)
C1 P1 1.840(9)
C2 C3 1.403(14)
C3 C4 1.397(14)
C4 C5 1.339(15)
C5 C6 1.370(13)
C7 C12 1.354(12)
C7 C8 1.385(12)
C7 P1 1.816(9)
C8 C9 1.350(13)
C9 C10 1.373(16)
C10 C11 1.371(16)
C11 C12 1.386(14)
C13 C14 1.359(14)
C13 C18 1.422(13)
C13 P2 1.822(9)
C14 C15 1.386(16)
C15 C16 1.318(19)
C16 C17 1.359(19)
C17 C18 1.398(17)
C19 C20 1.346(13)
C19 C24 1.415(19)
C20 C21 1.349(14)
C20 P2 1.814(10)
C21 C22 1.433(15)
C22 C23 1.290(18)
C23 C24 1.311(19)
C25 C26 1.508(11)
C25 C38 1.520(11)
C25 Fe1 2.095(8)
C26 C31 1.381(10)
C26 C27 1.391(12)
C27 C28 1.375(12)
C28 C29 1.365(11)
C28 C51 1.505(14)
C29 C30 1.419(12)
C30 C31 1.401(11)
C30 C32 1.539(12)
C31 O1 1.399(9)
C32 C34 1.536(13)
C32 C35 1.541(13)
C32 C33 1.548(13)
C37 C38 1.386(11)
C37 C43 1.387(12)
C37 O2 1.419(9)
C38 C39 1.378(10)
C39 C40 1.379(11)
C40 C42 1.367(11)
C40 C41 1.513(12)
C41 C56 1.53(2)
C41 C57A 1.54(3)
C41 C55 1.563(19)
C41 C57 1.58(2)
C41 C55A 1.64(3)
C41 C56A 1.65(3)
C42 C43 1.384(12)
C43 C47 1.566(12)
C44 C47 1.541(13)
C45 C47 1.529(14)
C46 C47 1.583(13)
C48 P3 1.825(11)
C49 P3 1.816(10)
C50 P3 1.836(10)
C51 C54A 1.443(18)
C51 C54 1.45(3)
C51 C53A 1.525(18)
C51 C52 1.70(3)
C51 C52A 1.71(2)
C51 C53 1.81(3)
C52 C54A 1.477(19)
C52 C52A 1.487(19)
C52A C53 1.507(19)
C53 C53A 1.46(2)
C53A C54 1.55(2)
C54 C54A 1.524(19)
C55 C55A 1.490(10)
C55 C57A 1.501(10)
C55A C56 1.498(10)
C56 C56A 1.508(10)
C56A C57 1.499(10)
C57 C57A 1.504(10)
Fe1 P1 2.194(2)
Fe1 P2 2.239(2)
Fe1 P3 2.422(3)
Fe1 I1 2.6987(15)
O1 P1 1.680(6)
O2 P2 1.635(6)

loop_
_platon_squeeze_void_nr
_platon_squeeze_void_average_x
_platon_squeeze_void_average_y
_platon_squeeze_void_average_z
_platon_squeeze_void_volume
_platon_squeeze_void_count_electrons
_platon_squeeze_void_content
1 0.000 0.000 0.000 656 246 ' '
2 0.500 -0.500 0.500 656 246 ' '
